data_4344768
loop_
_publ_author_name
'Sun, Yangyang'
'Xiong, Jiao'
'Dai, Zhongran'
'Pan, Xiaobo'
'Tang, Ning'
'Wu, Jincai'

_publ_section_title
;
 Stereoselective Alkali-Metal Catalysts for Highly Isotactic
 Poly(rac-lactide) Synthesis.
;
_journal_issue 1
_journal_name_full 'Inorganic chemistry'
_journal_page_first 136
_journal_paper_doi 10.1021/acs.inorgchem.5b02709
_journal_volume 55
_journal_year 2015
_chemical_formula_moiety 'C40 H53 K O7'
_chemical_formula_sum 'C40 H53 K O7'
_chemical_formula_weight 684.92
_chemical_name_systematic
;
 ? 
;
_space_group_crystal_system monoclinic
_space_group_IT_number 14
_space_group_name_Hall '-P 2ybc'
_space_group_name_H-M_alt 'P 1 21/c 1'
_symmetry_space_group_name_Hall '-P 2ybc'
_symmetry_space_group_name_H-M 'P 1 21/c 1'
_atom_sites_solution_hydrogens geom
_atom_sites_solution_primary direct
_atom_sites_solution_secondary difmap
_audit_creation_date 2015-06-04
_audit_creation_method
;
Olex2 1.2
(compiled 2015.01.26 svn.r3150 for OlexSys, GUI svn.r4998)
;
_cell_angle_alpha 90.00
_cell_angle_beta 103.147(14)
_cell_angle_gamma 90.00
_cell_formula_units_Z 4
_cell_length_a 9.2808(13)
_cell_length_b 22.016(2)
_cell_length_c 19.332(3)
_cell_measurement_reflns_used 2468
_cell_measurement_temperature 290.92(10)
_cell_measurement_theta_max 24.7000
_cell_measurement_theta_min 3.7230
_cell_volume 3846.5(9)
_computing_cell_refinement
;
CrysAlisPro, Agilent Technologies,
Version 1.171.36.32 (release 02-08-2013 CrysAlis171 .NET)
(compiled Aug  2 2013,16:46:58)
;
_computing_data_collection
;
CrysAlisPro, Agilent Technologies,
Version 1.171.36.32 (release 02-08-2013 CrysAlis171 .NET)
(compiled Aug  2 2013,16:46:58)
;
_computing_data_reduction
;
CrysAlisPro, Agilent Technologies,
Version 1.171.36.32 (release 02-08-2013 CrysAlis171 .NET)
(compiled Aug  2 2013,16:46:58)
;
_computing_molecular_graphics 'Olex2 (Dolomanov et al., 2009)'
_computing_publication_material 'Olex2 (Dolomanov et al., 2009)'
_computing_structure_refinement 'XL (Sheldrick, 2008)'
_computing_structure_solution 'XS (Sheldrick, 2008)'
_diffrn_ambient_temperature 290.92(10)
_diffrn_detector_area_resol_mean 16.0733
_diffrn_measured_fraction_theta_full 0.954
_diffrn_measured_fraction_theta_max 0.818
_diffrn_measurement_details
;
  1 omega  -15.00   11.00   1.0000   24.0000
omega____ theta____ kappa____ phi______ frames
    -      -16.3571  -99.0000  120.0000 26

  2 omega  -13.00   26.00   1.0000   24.0000
omega____ theta____ kappa____ phi______ frames
    -      -16.3571  -99.0000  -60.0000 39

  3 omega  -49.00   19.00   1.0000   24.0000
omega____ theta____ kappa____ phi______ frames
    -       19.7946  -57.0000  120.0000 68

  4 omega   -2.00   89.00   1.0000   24.0000
omega____ theta____ kappa____ phi______ frames
    -       19.7946   57.0000  -90.0000 91

  5 omega   40.00   72.00   1.0000   24.0000
omega____ theta____ kappa____ phi______ frames
    -       19.7946  178.0000   90.0000 32
;
_diffrn_measurement_device_type 'SuperNova, Dual, Cu at zero, Eos'
_diffrn_measurement_method '\w scans'
_diffrn_orient_matrix_UB_11 -0.0619964000
_diffrn_orient_matrix_UB_12 -0.0161499000
_diffrn_orient_matrix_UB_13 -0.0198312000
_diffrn_orient_matrix_UB_21 0.0316039000
_diffrn_orient_matrix_UB_22 0.0005422000
_diffrn_orient_matrix_UB_23 -0.0301094000
_diffrn_orient_matrix_UB_31 0.0364416000
_diffrn_orient_matrix_UB_32 -0.0278655000
_diffrn_orient_matrix_UB_33 0.0108856000
_diffrn_radiation_monochromator mirror
_diffrn_radiation_type MoK\a
_diffrn_radiation_wavelength 0.71073
_diffrn_reflns_av_R_equivalents 0.0656
_diffrn_reflns_av_unetI/netI 0.0978
_diffrn_reflns_limit_h_max 11
_diffrn_reflns_limit_h_min -11
_diffrn_reflns_limit_k_max 26
_diffrn_reflns_limit_k_min -28
_diffrn_reflns_limit_l_max 25
_diffrn_reflns_limit_l_min -15
_diffrn_reflns_number 19025
_diffrn_reflns_theta_full 25.00
_diffrn_reflns_theta_max 29.14
_diffrn_reflns_theta_min 3.38
_diffrn_source 'SuperNova (Mo) X-ray Source'
_exptl_absorpt_coefficient_mu 0.184
_exptl_absorpt_correction_T_max 1.00000
_exptl_absorpt_correction_T_min 0.91203
_exptl_absorpt_correction_type multi-scan
_exptl_absorpt_process_details
;
CrysAlisPro, Agilent Technologies,
Version 1.171.36.32 (release 02-08-2013 CrysAlis171 .NET)
(compiled Aug  2 2013,16:46:58)
Empirical absorption correction using spherical harmonics,
 implemented in SCALE3 ABSPACK scaling algorithm.
;
_exptl_crystal_colour 'clear light orange'
_exptl_crystal_density_diffrn 1.183
_exptl_crystal_density_method 'not measured'
_exptl_crystal_description block
_exptl_crystal_F_000 1472
_exptl_crystal_size_max 0.31
_exptl_crystal_size_mid 0.28
_exptl_crystal_size_min 0.27
_refine_diff_density_max 0.495
_refine_diff_density_min -0.458
_refine_diff_density_rms 0.066
_refine_ls_extinction_method none
_refine_ls_goodness_of_fit_ref 1.036
_refine_ls_hydrogen_treatment constr
_refine_ls_matrix_type full
_refine_ls_number_parameters 439
_refine_ls_number_reflns 8488
_refine_ls_number_restraints 0
_refine_ls_restrained_S_all 1.036
_refine_ls_R_factor_all 0.1460
_refine_ls_R_factor_gt 0.0833
_refine_ls_shift/su_max 0.001
_refine_ls_shift/su_mean 0.000
_refine_ls_structure_factor_coef Fsqd
_refine_ls_weighting_details 'calc w=1/[\s^2^(Fo^2^)+(0.0940P)^2^+1.6210P] where P=(Fo^2^+2Fc^2^)/3'
_refine_ls_weighting_scheme calc
_refine_ls_wR_factor_gt 0.1942
_refine_ls_wR_factor_ref 0.2463
_reflns_number_gt 4678
_reflns_number_total 8488
_reflns_threshold_expression >2sigma(I)
_cod_data_source_file ic5b02709_si_005.cif
_cod_data_source_block sunyy1211
_cod_original_cell_volume 3846.6(8)
_cod_database_code 4344768
_reflns_odcompleteness_completeness 94.64
_reflns_odcompleteness_iscentric 1
_reflns_odcompleteness_theta 26.32
_olex2_refinement_description
;
1. Fixed Uiso
 At 1.2 times of:
  All C(H) groups, All C(H,H) groups
 At 1.5 times of:
  All C(H,H,H) groups
2.a Secondary CH2 refined with riding coordinates:
 C33(H33A,H33B), C38(H38A,H38B), C39(H39A,H39B), C32(H32A,H32B), C37(H37A,
 H37B), C36(H36A,H36B), C31(H31A,H31B), C34(H34A,H34B), C35(H35A,H35B),
 C29(H29A,H29B), C40(H40A,H40B), C30(H30A,H30B)
2.b Me refined as rotating group:
 C23(H23A,H23B,H23C)
2.c Aromatic/amide H refined with riding coordinates:
 C3(H3), C19(H19), C14(H14), C18(H18), C17(H17), C9(H9), C5(H5), C16(H16),
 C10(H10), C11(H11), C12(H12)
2.d Idealised Me refined as rotating group:
 C24(H24A,H24B,H24C), C27(H27A,H27B,H27C), C26(H26A,H26B,H26C), C22(H22A,H22B,
 H22C), C28(H28A,H28B,H28C)
;
_olex2_submission_special_instructions 'No special instructions were received'

loop_
_space_group_symop_id
_space_group_symop_operation_xyz
1 'x, y, z'
2 '-x, y+1/2, -z+1/2'
3 '-x, -y, -z'
4 'x, -y-1/2, z-1/2'

loop_
_atom_site_label
_atom_site_type_symbol
_atom_site_fract_x
_atom_site_fract_y
_atom_site_fract_z
_atom_site_U_iso_or_equiv
_atom_site_adp_type
_atom_site_occupancy
_atom_site_calc_flag
_atom_site_refinement_flags_posn
K1 K 1.04163(9) 0.51895(3) 0.26218(4) 0.0412(2) Uani 1 d .
O1 O 0.9679(3) 0.62255(9) 0.21431(13) 0.0429(6) Uani 1 d .
C7 C 1.1007(4) 0.73038(13) 0.28310(17) 0.0312(7) Uani 1 d .
O3 O 0.9117(3) 0.40945(11) 0.18754(15) 0.0534(7) Uani 1 d .
C6 C 0.9679(3) 0.72950(14) 0.22086(16) 0.0296(7) Uani 1 d .
C2 C 0.7945(4) 0.67861(12) 0.12374(16) 0.0286(7) Uani 1 d .
C4 C 0.7894(3) 0.78999(12) 0.13484(16) 0.0257(6) Uani 1 d .
C21 C 0.7192(4) 0.85077(13) 0.10615(17) 0.0309(7) Uani 1 d .
C3 C 0.7373(3) 0.73543(12) 0.10031(16) 0.0280(7) Uani 1 d .
H3 H 0.6593 0.7374 0.0589 0.034 Uiso 1 calc R
C20 C 1.0864(4) 0.73681(13) 0.35289(17) 0.0319(7) Uani 1 d .
C15 C 1.2151(4) 0.74203(14) 0.41078(17) 0.0352(8) Uani 1 d .
C13 C 1.3736(4) 0.73492(14) 0.32896(18) 0.0338(7) Uani 1 d .
C8 C 1.2444(4) 0.72846(14) 0.27093(18) 0.0340(7) Uani 1 d .
C19 C 0.9428(4) 0.73918(14) 0.36822(18) 0.0353(8) Uani 1 d .
H19 H 0.8567 0.7361 0.3308 0.042 Uiso 1 calc R
C1 C 0.9131(4) 0.67363(13) 0.18802(17) 0.0323(7) Uani 1 d .
C14 C 1.3558(4) 0.74120(15) 0.39725(19) 0.0402(8) Uani 1 d .
H14 H 1.4402 0.7450 0.4354 0.048 Uiso 1 calc R
O6 O 1.2396(4) 0.57170(12) 0.37890(17) 0.0659(9) Uani 1 d .
O5 O 1.3629(4) 0.52043(12) 0.27530(19) 0.0677(9) Uani 1 d .
C18 C 0.9301(4) 0.74574(16) 0.43574(19) 0.0444(9) Uani 1 d .
H18 H 0.8343 0.7472 0.4454 0.053 Uiso 1 calc R
C17 C 1.0571(5) 0.75064(17) 0.4933(2) 0.0509(10) Uani 1 d .
H17 H 1.0444 0.7554 0.5404 0.061 Uiso 1 calc R
O2 O 0.7778(3) 0.46123(12) 0.28599(19) 0.0664(9) Uani 1 d .
C9 C 1.2663(4) 0.71986(15) 0.20138(19) 0.0401(8) Uani 1 d .
H9 H 1.1840 0.7148 0.1624 0.048 Uiso 1 calc R
C25 C 0.7347(4) 0.62068(13) 0.08207(18) 0.0378(8) Uani 1 d .
C24 C 0.7224(6) 0.85924(17) 0.0283(2) 0.0600(12) Uani 1 d .
H24A H 0.8252 0.8589 0.0234 0.090 Uiso 1 calc GR
H24B H 0.6765 0.8982 0.0113 0.090 Uiso 1 calc GR
H24C H 0.6676 0.8261 0.0001 0.090 Uiso 1 calc GR
C5 C 0.9057(4) 0.78526(13) 0.19485(17) 0.0299(7) Uani 1 d .
H5 H 0.9442 0.8214 0.2190 0.036 Uiso 1 calc R
C27 C 0.6162(5) 0.63402(15) 0.01246(19) 0.0468(10) Uani 1 d .
H27A H 0.5289 0.6525 0.0244 0.070 Uiso 1 calc GR
H27B H 0.5877 0.5960 -0.0133 0.070 Uiso 1 calc GR
H27C H 0.6575 0.6620 -0.0174 0.070 Uiso 1 calc GR
O7 O 0.9773(4) 0.52365(13) 0.40131(18) 0.0732(10) Uani 1 d .
O4 O 1.1709(4) 0.45863(13) 0.16228(16) 0.0661(9) Uani 1 d .
C16 C 1.1946(5) 0.74862(16) 0.48150(19) 0.0443(9) Uani 1 d .
H16 H 1.2781 0.7516 0.5203 0.053 Uiso 1 calc R
C10 C 1.4065(4) 0.71899(17) 0.1911(2) 0.0483(10) Uani 1 d .
H10 H 1.4204 0.7131 0.1444 0.058 Uiso 1 calc R
C11 C 1.5326(5) 0.72655(19) 0.2477(2) 0.0534(10) Uani 1 d .
H11 H 1.6286 0.7263 0.2382 0.064 Uiso 1 calc R
C23 C 0.8008(5) 0.90483(16) 0.1465(2) 0.0573(12) Uani 1 d .
H23A H 0.7996 0.9015 0.1969 0.086 Uiso 1 calc GR
H23B H 0.7517 0.9426 0.1272 0.086 Uiso 1 calc GR
H23C H 0.9034 0.9051 0.1413 0.086 Uiso 1 calc GR
C12 C 1.5178(4) 0.73411(17) 0.3147(2) 0.0476(9) Uani 1 d .
H12 H 1.6029 0.7389 0.3523 0.057 Uiso 1 calc R
C26 C 0.6618(5) 0.57966(16) 0.1276(2) 0.0525(11) Uani 1 d .
H26A H 0.7331 0.5701 0.1720 0.079 Uiso 1 calc GR
H26B H 0.6293 0.5420 0.1017 0.079 Uiso 1 calc GR
H26C H 0.5761 0.6005 0.1383 0.079 Uiso 1 calc GR
C22 C 0.5565(5) 0.85321(18) 0.1092(3) 0.0627(12) Uani 1 d .
H22A H 0.5030 0.8197 0.0811 0.094 Uiso 1 calc GR
H22B H 0.5138 0.8920 0.0897 0.094 Uiso 1 calc GR
H22C H 0.5481 0.8494 0.1586 0.094 Uiso 1 calc GR
C28 C 0.8638(5) 0.58698(16) 0.0617(2) 0.0491(10) Uani 1 d .
H28A H 0.9121 0.6139 0.0335 0.074 Uiso 1 calc GR
H28B H 0.8263 0.5508 0.0338 0.074 Uiso 1 calc GR
H28C H 0.9355 0.5747 0.1049 0.074 Uiso 1 calc GR
C33 C 0.9478(7) 0.40361(19) 0.1215(2) 0.0715(15) Uani 1 d .
H33A H 0.9088 0.4386 0.0907 0.086 Uiso 1 calc R
H33B H 0.9044 0.3659 0.0976 0.086 Uiso 1 calc R
C38 C 1.3934(6) 0.5739(2) 0.3830(3) 0.0801(18) Uani 1 d .
H38A H 1.4427 0.5374 0.4076 0.096 Uiso 1 calc R
H38B H 1.4375 0.6104 0.4094 0.096 Uiso 1 calc R
C39 C 1.2121(7) 0.5727(2) 0.4456(3) 0.0846(18) Uani 1 d .
H39A H 1.2625 0.6076 0.4730 0.102 Uiso 1 calc R
H39B H 1.2476 0.5348 0.4715 0.102 Uiso 1 calc R
C32 C 0.7575(5) 0.40136(18) 0.1833(3) 0.0704(15) Uani 1 d .
H32A H 0.7236 0.3620 0.1607 0.084 Uiso 1 calc R
H32B H 0.6999 0.4343 0.1549 0.084 Uiso 1 calc R
C37 C 1.4105(6) 0.5760(2) 0.3091(3) 0.0868(19) Uani 1 d .
H37A H 1.3508 0.6098 0.2835 0.104 Uiso 1 calc R
H37B H 1.5155 0.5833 0.3086 0.104 Uiso 1 calc R
C36 C 1.3810(7) 0.5185(3) 0.2049(3) 0.0967(19) Uani 1 d .
H36A H 1.4867 0.5241 0.2045 0.116 Uiso 1 calc R
H36B H 1.3238 0.5518 0.1769 0.116 Uiso 1 calc R
C31 C 0.7376(5) 0.40285(19) 0.2570(3) 0.0731(15) Uani 1 d .
H31A H 0.6332 0.3942 0.2574 0.088 Uiso 1 calc R
H31B H 0.8006 0.3715 0.2858 0.088 Uiso 1 calc R
C34 C 1.1122(7) 0.4015(2) 0.1347(3) 0.0750(15) Uani 1 d .
H34A H 1.1511 0.3689 0.1691 0.090 Uiso 1 calc R
H34B H 1.1426 0.3928 0.0898 0.090 Uiso 1 calc R
C35 C 1.3286(7) 0.4595(3) 0.1731(3) 0.0962(19) Uani 1 d .
H35A H 1.3576 0.4542 0.1273 0.115 Uiso 1 calc R
H35B H 1.3727 0.4260 0.2052 0.115 Uiso 1 calc R
C29 C 0.8200(7) 0.5270(2) 0.3857(3) 0.0905(18) Uani 1 d .
H29A H 0.7860 0.5603 0.3514 0.109 Uiso 1 calc R
H29B H 0.7866 0.5362 0.4297 0.109 Uiso 1 calc R
C40 C 1.0474(7) 0.5784(2) 0.4348(3) 0.0884(18) Uani 1 d .
H40A H 1.0211 0.5845 0.4811 0.106 Uiso 1 calc R
H40B H 1.0120 0.6140 0.4044 0.106 Uiso 1 calc R
C30 C 0.7538(7) 0.4682(2) 0.3551(3) 0.0900(18) Uani 1 d .
H30A H 0.8000 0.4340 0.3855 0.108 Uiso 1 calc R
H30B H 0.6463 0.4678 0.3533 0.108 Uiso 1 calc R

loop_
_atom_site_aniso_label
_atom_site_aniso_U_11
_atom_site_aniso_U_22
_atom_site_aniso_U_33
_atom_site_aniso_U_23
_atom_site_aniso_U_13
_atom_site_aniso_U_12
K1 0.0518(5) 0.0316(4) 0.0398(5) 0.0039(3) 0.0094(4) 0.0038(3)
O1 0.0561(16) 0.0310(12) 0.0387(14) 0.0071(10) 0.0047(12) 0.0061(10)
C7 0.0374(19) 0.0299(15) 0.0244(16) 0.0013(12) 0.0031(15) 0.0005(13)
O3 0.063(2) 0.0472(15) 0.0458(16) -0.0021(12) 0.0031(14) -0.0020(12)
C6 0.0312(17) 0.0355(16) 0.0222(15) 0.0018(12) 0.0063(14) 0.0004(12)
C2 0.0351(18) 0.0294(15) 0.0239(16) 0.0009(12) 0.0121(14) -0.0017(12)
C4 0.0309(17) 0.0272(14) 0.0216(15) 0.0020(12) 0.0112(13) -0.0009(12)
C21 0.0400(19) 0.0246(14) 0.0291(17) 0.0013(12) 0.0100(15) 0.0026(13)
C3 0.0294(17) 0.0325(15) 0.0223(15) 0.0020(12) 0.0064(13) -0.0031(12)
C20 0.0392(19) 0.0307(16) 0.0257(17) 0.0033(12) 0.0072(15) 0.0063(13)
C15 0.043(2) 0.0354(17) 0.0238(16) 0.0003(13) 0.0010(15) 0.0066(14)
C13 0.0352(19) 0.0383(17) 0.0270(17) 0.0036(13) 0.0054(15) 0.0013(14)
C8 0.0359(19) 0.0360(17) 0.0284(17) 0.0038(13) 0.0039(15) 0.0026(14)
C19 0.0353(19) 0.0423(18) 0.0261(17) 0.0012(14) 0.0021(15) 0.0014(14)
C1 0.0388(19) 0.0318(16) 0.0282(17) 0.0061(13) 0.0115(15) 0.0024(13)
C14 0.042(2) 0.0428(19) 0.0288(18) -0.0023(14) -0.0065(16) 0.0021(15)
O6 0.081(2) 0.0526(17) 0.0525(19) -0.0049(14) -0.0102(18) 0.0097(15)
O5 0.070(2) 0.0538(17) 0.084(2) 0.0138(15) 0.0266(19) -0.0150(14)
C18 0.045(2) 0.057(2) 0.0331(19) 0.0040(16) 0.0124(18) 0.0064(17)
C17 0.065(3) 0.061(2) 0.0266(19) -0.0010(17) 0.0113(19) 0.007(2)
O2 0.061(2) 0.0502(16) 0.097(3) 0.0061(16) 0.0371(19) 0.0026(13)
C9 0.042(2) 0.0482(19) 0.0289(18) 0.0043(15) 0.0062(16) 0.0057(16)
C25 0.050(2) 0.0282(16) 0.0330(19) -0.0003(13) 0.0060(17) -0.0014(14)
C24 0.093(4) 0.042(2) 0.044(2) 0.0079(17) 0.013(2) 0.006(2)
C5 0.0329(18) 0.0325(15) 0.0257(16) -0.0006(12) 0.0098(14) -0.0016(13)
C27 0.062(3) 0.0347(18) 0.037(2) -0.0089(15) -0.0022(19) -0.0043(16)
O7 0.101(3) 0.0601(18) 0.069(2) -0.0082(15) 0.042(2) 0.0163(17)
O4 0.093(3) 0.0607(17) 0.0531(19) 0.0066(14) 0.0342(18) -0.0005(16)
C16 0.052(2) 0.052(2) 0.0244(18) -0.0040(15) -0.0003(17) 0.0051(17)
C10 0.047(2) 0.069(2) 0.032(2) 0.0106(18) 0.0159(19) 0.0037(18)
C11 0.039(2) 0.078(3) 0.046(2) 0.007(2) 0.016(2) -0.0045(19)
C23 0.074(3) 0.0344(19) 0.052(3) 0.0019(17) -0.008(2) 0.0075(18)
C12 0.034(2) 0.065(2) 0.041(2) 0.0037(18) 0.0024(18) 0.0018(17)
C26 0.063(3) 0.041(2) 0.054(2) 0.0045(17) 0.013(2) -0.0135(17)
C22 0.059(3) 0.053(2) 0.085(3) 0.012(2) 0.035(3) 0.0142(19)
C28 0.072(3) 0.0406(19) 0.035(2) -0.0080(16) 0.013(2) 0.0046(18)
C33 0.124(5) 0.045(2) 0.038(2) -0.0031(18) 0.001(3) -0.004(2)
C38 0.073(4) 0.050(3) 0.094(4) 0.000(3) -0.027(3) -0.010(2)
C39 0.118(5) 0.058(3) 0.067(4) -0.017(2) -0.003(3) 0.011(3)
C32 0.062(3) 0.042(2) 0.093(4) 0.001(2) -0.012(3) -0.0042(19)
C37 0.069(4) 0.055(3) 0.124(5) 0.020(3) -0.003(4) -0.022(2)
C36 0.087(4) 0.117(5) 0.098(5) 0.028(4) 0.045(4) -0.022(4)
C31 0.051(3) 0.056(3) 0.113(5) 0.011(3) 0.020(3) -0.006(2)
C34 0.123(5) 0.064(3) 0.048(3) -0.007(2) 0.042(3) 0.000(3)
C35 0.094(5) 0.126(5) 0.094(4) 0.008(4) 0.073(4) -0.003(4)
C29 0.108(5) 0.081(4) 0.099(4) -0.012(3) 0.058(4) 0.018(3)
C40 0.135(6) 0.057(3) 0.077(4) -0.033(3) 0.034(4) 0.011(3)
C30 0.095(4) 0.086(4) 0.112(5) 0.008(3) 0.072(4) 0.003(3)

loop_
_atom_type_symbol
_atom_type_description
_atom_type_scat_dispersion_real
_atom_type_scat_dispersion_imag
_atom_type_scat_source
C C 0.0033 0.0016 'International Tables Vol C Tables 4.2.6.8 and 6.1.1.4'
H H 0.0000 0.0000 'International Tables Vol C Tables 4.2.6.8 and 6.1.1.4'
K K 0.2009 0.2494 'International Tables Vol C Tables 4.2.6.8 and 6.1.1.4'
O O 0.0106 0.0060 'International Tables Vol C Tables 4.2.6.8 and 6.1.1.4'

loop_
_geom_angle_atom_site_label_1
_geom_angle_atom_site_label_2
_geom_angle_atom_site_label_3
_geom_angle
_geom_angle_site_symmetry_1
_geom_angle_site_symmetry_3
O1 K1 O3 121.48(8) . .
O1 K1 O6 89.67(8) . .
O1 K1 O5 102.08(8) . .
O1 K1 O2 106.86(9) . .
O1 K1 O7 102.43(9) . .
O1 K1 O4 107.41(9) . .
O1 K1 C23 165.12(9) . 2_745
O1 K1 C29 93.00(11) . .
O3 K1 O5 110.41(9) . .
O3 K1 C23 73.31(9) . 2_745
O3 K1 C29 97.96(12) . .
O6 K1 O3 148.85(8) . .
O6 K1 O5 57.40(11) . .
O6 K1 O2 118.43(11) . .
O6 K1 O7 58.26(11) . .
O6 K1 O4 116.13(11) . .
O6 K1 C23 75.55(9) . 2_745
O6 K1 C29 79.01(13) . .
O5 K1 C23 68.65(10) . 2_745
O5 K1 C29 133.24(13) . .
O2 K1 O3 56.39(9) . .
O2 K1 O5 150.81(8) . .
O2 K1 C23 82.25(10) . 2_745
O2 K1 C29 42.33(12) . .
O7 K1 O3 109.86(9) . .
O7 K1 O5 109.90(11) . .
O7 K1 O2 60.30(10) . .
O7 K1 C23 71.44(11) . 2_745
O7 K1 C29 23.42(12) . .
O4 K1 O3 57.80(9) . .
O4 K1 O5 58.90(10) . .
O4 K1 O2 114.16(10) . .
O4 K1 O7 149.71(9) . .
O4 K1 C23 78.34(10) . 2_745
O4 K1 C29 153.99(11) . .
C23 K1 C29 85.97(13) 2_745 .
C1 O1 K1 172.9(2) . .
C20 C7 C6 122.1(3) . .
C20 C7 C8 117.9(3) . .
C8 C7 C6 119.9(3) . .
C33 O3 K1 111.6(2) . .
C33 O3 C32 112.5(4) . .
C32 O3 K1 115.3(2) . .
C1 C6 C7 120.6(3) . .
C5 C6 C7 118.0(3) . .
C5 C6 C1 121.4(3) . .
C3 C2 C1 120.0(3) . .
C3 C2 C25 120.5(3) . .
C1 C2 C25 119.5(3) . .
C3 C4 C21 120.1(3) . .
C5 C4 C21 123.3(3) . .
C5 C4 C3 116.6(3) . .
C24 C21 C4 111.2(3) . .
C24 C21 C23 106.9(3) . .
C24 C21 C22 106.0(3) . .
C23 C21 C4 112.0(3) . .
C22 C21 C4 111.0(3) . .
C22 C21 C23 109.5(3) . .
C2 C3 C4 123.3(3) . .
C2 C3 H3 118.4 . .
C4 C3 H3 118.4 . .
C7 C20 C15 121.0(3) . .
C7 C20 C19 120.2(3) . .
C19 C20 C15 118.8(3) . .
C14 C15 C20 120.0(3) . .
C14 C15 C16 121.1(3) . .
C16 C15 C20 118.9(3) . .
C14 C13 C8 119.6(3) . .
C14 C13 C12 120.7(3) . .
C12 C13 C8 119.7(3) . .
C7 C8 C13 121.1(3) . .
C7 C8 C9 120.6(3) . .
C9 C8 C13 118.3(3) . .
C20 C19 H19 120.1 . .
C18 C19 C20 119.8(3) . .
C18 C19 H19 120.1 . .
O1 C1 C6 120.6(3) . .
O1 C1 C2 123.5(3) . .
C6 C1 C2 115.9(3) . .
C15 C14 H14 119.8 . .
C13 C14 C15 120.4(3) . .
C13 C14 H14 119.8 . .
C38 O6 K1 121.7(3) . .
C39 O6 K1 122.2(3) . .
C39 O6 C38 110.4(4) . .
C37 O5 K1 104.7(3) . .
C36 O5 K1 105.0(3) . .
C36 O5 C37 112.3(4) . .
C19 C18 H18 119.2 . .
C19 C18 C17 121.7(4) . .
C17 C18 H18 119.2 . .
C18 C17 H17 119.6 . .
C16 C17 C18 120.8(3) . .
C16 C17 H17 119.6 . .
C31 O2 K1 119.5(3) . .
C30 O2 K1 115.2(3) . .
C30 O2 C31 112.9(4) . .
C8 C9 H9 120.4 . .
C10 C9 C8 119.3(3) . .
C10 C9 H9 120.4 . .
C2 C25 C27 113.2(3) . .
C26 C25 C2 110.1(3) . .
C26 C25 C27 106.9(3) . .
C26 C25 C28 109.7(3) . .
C28 C25 C2 108.9(3) . .
C28 C25 C27 108.0(3) . .
C21 C24 H24A 109.5 . .
C21 C24 H24B 109.5 . .
C21 C24 H24C 109.5 . .
H24A C24 H24B 109.5 . .
H24A C24 H24C 109.5 . .
H24B C24 H24C 109.5 . .
C6 C5 H5 118.6 . .
C4 C5 C6 122.8(3) . .
C4 C5 H5 118.6 . .
C25 C27 H27A 109.5 . .
C25 C27 H27B 109.5 . .
C25 C27 H27C 109.5 . .
H27A C27 H27B 109.5 . .
H27A C27 H27C 109.5 . .
H27B C27 H27C 109.5 . .
C29 O7 K1 102.9(3) . .
C29 O7 C40 112.7(4) . .
C40 O7 K1 106.2(3) . .
C34 O4 K1 119.0(3) . .
C34 O4 C35 110.9(4) . .
C35 O4 K1 118.2(3) . .
C15 C16 H16 119.9 . .
C17 C16 C15 120.1(3) . .
C17 C16 H16 119.9 . .
C9 C10 H10 118.9 . .
C9 C10 C11 122.3(4) . .
C11 C10 H10 118.9 . .
C10 C11 H11 119.6 . .
C12 C11 C10 120.7(4) . .
C12 C11 H11 119.6 . .
K1 C23 H23A 67.7 2_755 .
K1 C23 H23B 70.2 2_755 .
K1 C23 H23C 73.8 2_755 .
C21 C23 K1 176.4(3) . 2_755
C21 C23 H23A 109.5 . .
C21 C23 H23B 109.5 . .
C21 C23 H23C 109.5 . .
H23A C23 H23B 109.5 . .
H23A C23 H23C 109.5 . .
H23B C23 H23C 109.5 . .
C13 C12 H12 120.2 . .
C11 C12 C13 119.6(3) . .
C11 C12 H12 120.2 . .
C25 C26 H26A 109.5 . .
C25 C26 H26B 109.5 . .
C25 C26 H26C 109.5 . .
H26A C26 H26B 109.5 . .
H26A C26 H26C 109.5 . .
H26B C26 H26C 109.5 . .
C21 C22 H22A 109.5 . .
C21 C22 H22B 109.5 . .
C21 C22 H22C 109.5 . .
H22A C22 H22B 109.5 . .
H22A C22 H22C 109.5 . .
H22B C22 H22C 109.5 . .
C25 C28 H28A 109.5 . .
C25 C28 H28B 109.5 . .
C25 C28 H28C 109.5 . .
H28A C28 H28B 109.5 . .
H28A C28 H28C 109.5 . .
H28B C28 H28C 109.5 . .
O3 C33 H33A 110.3 . .
O3 C33 H33B 110.3 . .
O3 C33 C34 107.2(4) . .
H33A C33 H33B 108.5 . .
C34 C33 H33A 110.3 . .
C34 C33 H33B 110.3 . .
O6 C38 H38A 110.5 . .
O6 C38 H38B 110.5 . .
O6 C38 C37 106.0(4) . .
H38A C38 H38B 108.7 . .
C37 C38 H38A 110.5 . .
C37 C38 H38B 110.5 . .
O6 C39 H39A 110.6 . .
O6 C39 H39B 110.6 . .
O6 C39 C40 105.8(4) . .
H39A C39 H39B 108.7 . .
C40 C39 H39A 110.6 . .
C40 C39 H39B 110.6 . .
O3 C32 H32A 110.4 . .
O3 C32 H32B 110.4 . .
O3 C32 C31 106.6(4) . .
H32A C32 H32B 108.6 . .
C31 C32 H32A 110.4 . .
C31 C32 H32B 110.4 . .
O5 C37 C38 109.3(4) . .
O5 C37 H37A 109.8 . .
O5 C37 H37B 109.8 . .
C38 C37 H37A 109.8 . .
C38 C37 H37B 109.8 . .
H37A C37 H37B 108.3 . .
O5 C36 H36A 109.8 . .
O5 C36 H36B 109.8 . .
O5 C36 C35 109.2(4) . .
H36A C36 H36B 108.3 . .
C35 C36 H36A 109.8 . .
C35 C36 H36B 109.8 . .
O2 C31 C32 108.8(4) . .
O2 C31 H31A 109.9 . .
O2 C31 H31B 109.9 . .
C32 C31 H31A 109.9 . .
C32 C31 H31B 109.9 . .
H31A C31 H31B 108.3 . .
O4 C34 C33 109.1(4) . .
O4 C34 H34A 109.9 . .
O4 C34 H34B 109.9 . .
C33 C34 H34A 109.9 . .
C33 C34 H34B 109.9 . .
H34A C34 H34B 108.3 . .
O4 C35 C36 107.6(5) . .
O4 C35 H35A 110.2 . .
O4 C35 H35B 110.2 . .
C36 C35 H35A 110.2 . .
C36 C35 H35B 110.2 . .
H35A C35 H35B 108.5 . .
K1 C29 H29A 74.1 . .
K1 C29 H29B 161.1 . .
O7 C29 K1 53.6(2) . .
O7 C29 H29A 109.6 . .
O7 C29 H29B 109.6 . .
O7 C29 C30 110.3(4) . .
H29A C29 H29B 108.1 . .
C30 C29 K1 86.5(3) . .
C30 C29 H29A 109.6 . .
C30 C29 H29B 109.6 . .
O7 C40 C39 109.4(4) . .
O7 C40 H40A 109.8 . .
O7 C40 H40B 109.8 . .
C39 C40 H40A 109.8 . .
C39 C40 H40B 109.8 . .
H40A C40 H40B 108.2 . .
O2 C30 C29 109.2(4) . .
O2 C30 H30A 109.8 . .
O2 C30 H30B 109.8 . .
C29 C30 H30A 109.8 . .
C29 C30 H30B 109.8 . .
H30A C30 H30B 108.3 . .

loop_
_geom_bond_atom_site_label_1
_geom_bond_atom_site_label_2
_geom_bond_distance
_geom_bond_site_symmetry_2
K1 O1 2.498(2) .
K1 O3 2.925(3) .
K1 O6 2.816(3) .
K1 O5 2.935(3) .
K1 O2 2.887(3) .
K1 O7 2.887(3) .
K1 O4 2.826(3) .
K1 C23 3.224(4) 2_745
K1 C29 3.493(6) .
O1 C1 1.290(4) .
C7 C6 1.514(4) .
C7 C20 1.392(4) .
C7 C8 1.407(5) .
O3 C33 1.398(5) .
O3 C32 1.426(5) .
C6 C1 1.424(4) .
C6 C5 1.400(4) .
C2 C3 1.394(4) .
C2 C1 1.464(5) .
C2 C25 1.543(4) .
C4 C21 1.536(4) .
C4 C3 1.405(4) .
C4 C5 1.397(4) .
C21 C24 1.524(5) .
C21 C23 1.526(5) .
C21 C22 1.526(5) .
C3 H3 0.9500 .
C20 C15 1.444(4) .
C20 C19 1.431(5) .
C15 C14 1.389(5) .
C15 C16 1.430(5) .
C13 C8 1.451(4) .
C13 C14 1.374(5) .
C13 C12 1.427(5) .
C8 C9 1.418(5) .
C19 H19 0.9500 .
C19 C18 1.345(5) .
C14 H14 0.9500 .
O6 C38 1.412(6) .
O6 C39 1.369(6) .
O5 C37 1.411(6) .
O5 C36 1.409(6) .
C18 H18 0.9500 .
C18 C17 1.428(5) .
C17 H17 0.9500 .
C17 C16 1.347(5) .
O2 C31 1.418(5) .
O2 C30 1.412(6) .
C9 H9 0.9500 .
C9 C10 1.360(5) .
C25 C27 1.560(5) .
C25 C26 1.522(5) .
C25 C28 1.535(5) .
C24 H24A 0.9800 .
C24 H24B 0.9800 .
C24 H24C 0.9800 .
C5 H5 0.9500 .
C27 H27A 0.9800 .
C27 H27B 0.9800 .
C27 H27C 0.9800 .
O7 C29 1.424(7) .
O7 C40 1.450(6) .
O4 C34 1.424(5) .
O4 C35 1.431(6) .
C16 H16 0.9500 .
C10 H10 0.9500 .
C10 C11 1.419(5) .
C11 H11 0.9500 .
C11 C12 1.343(5) .
C23 K1 3.224(4) 2_755
C23 H23A 0.9800 .
C23 H23B 0.9800 .
C23 H23C 0.9800 .
C12 H12 0.9500 .
C26 H26A 0.9800 .
C26 H26B 0.9800 .
C26 H26C 0.9800 .
C22 H22A 0.9800 .
C22 H22B 0.9800 .
C22 H22C 0.9800 .
C28 H28A 0.9800 .
C28 H28B 0.9800 .
C28 H28C 0.9800 .
C33 H33A 0.9900 .
C33 H33B 0.9900 .
C33 C34 1.490(7) .
C38 H38A 0.9900 .
C38 H38B 0.9900 .
C38 C37 1.473(8) .
C39 H39A 0.9900 .
C39 H39B 0.9900 .
C39 C40 1.500(8) .
C32 H32A 0.9900 .
C32 H32B 0.9900 .
C32 C31 1.477(7) .
C37 H37A 0.9900 .
C37 H37B 0.9900 .
C36 H36A 0.9900 .
C36 H36B 0.9900 .
C36 C35 1.472(8) .
C31 H31A 0.9900 .
C31 H31B 0.9900 .
C34 H34A 0.9900 .
C34 H34B 0.9900 .
C35 H35A 0.9900 .
C35 H35B 0.9900 .
C29 H29A 0.9900 .
C29 H29B 0.9900 .
C29 C30 1.498(7) .
C40 H40A 0.9900 .
C40 H40B 0.9900 .
C30 H30A 0.9900 .
C30 H30B 0.9900 .
